data_1533446
loop_
_publ_author_name
'Graia, M.'
'Driss, A.'
'Jouini, T.'

_publ_section_title
;
 Crystal structure of three polymorphs of Y (P O3)3
;
_journal_name_full 'Solid State Sciences'
_journal_page_first 393
_journal_page_last 402
_journal_volume 5
_journal_year 2003
_chemical_formula_sum 'O9 P3 Y'
_chemical_name_systematic 'Y (P O3)3'
_space_group_IT_number 148
_symmetry_space_group_name_Hall '-R 3'
_symmetry_space_group_name_H-M 'R -3 :H'
_cell_angle_alpha 90
_cell_angle_beta 90
_cell_angle_gamma 120
_cell_formula_units_Z 24
_cell_length_a 21.042
_cell_length_b 21.042
_cell_length_c 12.159
_cell_volume 4662.325
_citation_journal_id_ASTM SSSCFJ
_cod_data_source_file Graia_SSSCFJ_2003_1002.cif
_cod_data_source_block O9P3Y1
_cod_original_formula_sum 'O9 P3 Y1'
_cod_database_code 1533446

loop_
_symmetry_equiv_pos_as_xyz
x,y,z
-y,x-y,z
-x+y,-x,z
-x,-y,-z
y,-x+y,-z
x-y,x,-z
x+2/3,y+1/3,z+1/3
-y+2/3,x-y+1/3,z+1/3
-x+y+2/3,-x+1/3,z+1/3
-x+2/3,-y+1/3,-z+1/3
y+2/3,-x+y+1/3,-z+1/3
x-y+2/3,x+1/3,-z+1/3
x+1/3,y+2/3,z+2/3
-y+1/3,x-y+2/3,z+2/3
-x+y+1/3,-x+2/3,z+2/3
-x+1/3,-y+2/3,-z+2/3
y+1/3,-x+y+2/3,-z+2/3
x-y+1/3,x+2/3,-z+2/3

loop_
_atom_site_label
_atom_site_type_symbol
_atom_site_fract_x
_atom_site_fract_y
_atom_site_fract_z
_atom_site_occupancy
_atom_site_U_iso_or_equiv
P4 P+5 -0.0809 0.8346 0.3534 1 0.0
Y2 Y+3 0.6667 0.3333 0.3333 1 0.0
O2 O-2 -0.011 0.6427 0.4075 1 0.0
O11 O-2 -0.0658 0.9064 0.3969 1 0.0
O1 O-2 0.8928 0.5815 0.2598 1 0.0
Y1 Y+3 0.1072 0.6982 0.4296 1 0.0
O3 O-2 0.8706 0.5391 0.4528 1 0.0
P3 P+5 0.8787 0.7086 0.497 1 0.0
O6 O-2 0.1185 0.7475 0.2606 1 0.0
O8 O-2 -0.0736 0.7891 0.4515 1 0.0
O4 O-2 -0.0129 0.8467 0.2853 1 0.0
O12 O-2 0.2261 0.7574 0.4691 1 0.0
Y3 Y+3 0 0 0.5 1 0.0
O7 O-2 0.7529 0.4197 0.4427 1 0.0
O9 O-2 0.1115 0.801 0.4902 1 0.0
P2 P+5 -0.0879 0.6073 0.374 1 0.0
O10 O-2 0.1234 0.607 0.3728 1 0.0
O5 O-2 0.8792 0.6588 0.399 1 0.0
P1 P+5 0.7933 0.4882 0.5061 1 0.0
